data_4127885
loop_
_publ_author_name
'Roy, Pronay'
'Bour, James R.'
'Kampf, Jeff W.'
'Sanford, Melanie S.'

_publ_section_title
;
 Catalytically Relevant Intermediates in the Ni-Catalyzed
 C(sp<sup>2</sup>)-H and C(sp<sup>3</sup>)-H Functionalization of
 Aminoquinoline Substrates.
;
_journal_issue 43
_journal_name_full 'Journal of the American Chemical Society'
_journal_page_first 17382
_journal_page_last 17387
_journal_paper_doi 10.1021/jacs.9b09109
_journal_volume 141
_journal_year 2019
_chemical_formula_moiety 'C22 H17 N3 Ni O'
_chemical_formula_sum 'C22 H17 N3 Ni O'
_chemical_formula_weight 398.09
_space_group_crystal_system monoclinic
_space_group_IT_number 14
_space_group_name_Hall '-P 2ybc'
_space_group_name_H-M_alt 'P 1 21/c 1'
_symmetry_space_group_name_Hall '-P 2ybc'
_symmetry_space_group_name_H-M 'P 1 21/c 1'
_atom_sites_solution_hydrogens geom
_atom_sites_solution_primary direct
_atom_sites_solution_secondary difmap
_audit_creation_method SHELXL-2018/3
_cell_angle_alpha 90
_cell_angle_beta 90.7060(10)
_cell_angle_gamma 90
_cell_formula_units_Z 4
_cell_length_a 10.36830(10)
_cell_length_b 9.11630(10)
_cell_length_c 19.1021(2)
_cell_measurement_reflns_used 18039
_cell_measurement_temperature 85(2)
_cell_measurement_theta_max 69.2290
_cell_measurement_theta_min 4.2420
_cell_volume 1805.40(3)
_computing_cell_refinement 'CrysAlisPro 1.171.38.41 (Rigaku OD, 2015)'
_computing_data_collection 'CrysAlisPro 1.171.38.41 (Rigaku OD, 2015)'
_computing_data_reduction 'CrysAlisPro 1.171.38.41 (Rigaku OD, 2015)'
_computing_molecular_graphics 'Bruker SHELXTL'
_computing_publication_material 'Bruker SHELXTL'
_computing_structure_refinement 'SHELXL-2018/3 (Sheldrick, 2008)'
_computing_structure_solution 'SHELXT (Sheldrick, 2014)'
_diffrn_ambient_temperature 85(2)
_diffrn_measured_fraction_theta_full 0.999
_diffrn_measured_fraction_theta_max 0.992
_diffrn_measurement_device_type 'Rigaku Satturn 944+ CCD'
_diffrn_measurement_method '\w scans'
_diffrn_radiation_type CuK\a
_diffrn_radiation_wavelength 1.54178
_diffrn_reflns_av_R_equivalents 0.0332
_diffrn_reflns_av_unetI/netI 0.0157
_diffrn_reflns_Laue_measured_fraction_full 0.999
_diffrn_reflns_Laue_measured_fraction_max 0.992
_diffrn_reflns_limit_h_max 12
_diffrn_reflns_limit_h_min -12
_diffrn_reflns_limit_k_max 11
_diffrn_reflns_limit_k_min -10
_diffrn_reflns_limit_l_max 23
_diffrn_reflns_limit_l_min -22
_diffrn_reflns_number 26446
_diffrn_reflns_point_group_measured_fraction_full 0.999
_diffrn_reflns_point_group_measured_fraction_max 0.992
_diffrn_reflns_theta_full 67.679
_diffrn_reflns_theta_max 69.476
_diffrn_reflns_theta_min 4.264
_diffrn_source 'micro-focus rotating anode'
_exptl_absorpt_coefficient_mu 1.678
_exptl_absorpt_correction_T_max 1.00000
_exptl_absorpt_correction_T_min 0.83499
_exptl_absorpt_correction_type multi-scan
_exptl_absorpt_process_details
; 
CrysAlisPro 1.171.38.41 (Rigaku Oxford Diffraction, 2015) 
Empirical absorption correction using spherical harmonics, 
 implemented in SCALE3 ABSPACK scaling algorithm. 
;
_exptl_crystal_colour yellow
_exptl_crystal_density_diffrn 1.465
_exptl_crystal_description plate
_exptl_crystal_F_000 824
_exptl_crystal_size_max 0.100
_exptl_crystal_size_mid 0.080
_exptl_crystal_size_min 0.060
_refine_diff_density_max 0.340
_refine_diff_density_min -0.298
_refine_diff_density_rms 0.063
_refine_ls_extinction_coef 0.0019(2)
_refine_ls_extinction_expression Fc^*^=kFc[1+0.001xFc^2^\l^3^/sin(2\q)]^-1/4^
_refine_ls_extinction_method 'SHELXL-2018/3 (Sheldrick 2018)'
_refine_ls_goodness_of_fit_ref 1.008
_refine_ls_hydrogen_treatment constr
_refine_ls_matrix_type full
_refine_ls_number_parameters 246
_refine_ls_number_reflns 3364
_refine_ls_number_restraints 0
_refine_ls_restrained_S_all 1.008
_refine_ls_R_factor_all 0.0313
_refine_ls_R_factor_gt 0.0309
_refine_ls_shift/su_max 0.001
_refine_ls_shift/su_mean 0.000
_refine_ls_structure_factor_coef Fsqd
_refine_ls_weighting_details 'w=1/[\s^2^(Fo^2^)+(0.0569P)^2^+1.1862P] where P=(Fo^2^+2Fc^2^)/3'
_refine_ls_weighting_scheme calc
_refine_ls_wR_factor_gt 0.0874
_refine_ls_wR_factor_ref 0.0879
_reflns_Friedel_coverage 0.000
_reflns_number_gt 3309
_reflns_number_total 3364
_reflns_threshold_expression 'I > 2\s(I)'
_cod_data_source_file ja9b09109_si_002.cif
_cod_data_source_block 2a
_cod_database_code 4127885
_shelx_shelxl_version_number 2018/3
_shelx_space_group_comment
; 
The symmetry employed for this shelxl refinement is uniquely defined 
by the following loop, which should always be used as a source of 
symmetry information in preference to the above space-group names. 
They are only intended as comments. 
;
_shelx_estimated_absorpt_t_min 0.850
_shelx_estimated_absorpt_t_max 0.906

loop_
_space_group_symop_operation_xyz
'x, y, z'
'-x, y+1/2, -z+1/2'
'-x, -y, -z'
'x, -y-1/2, z-1/2'

loop_
_atom_site_label
_atom_site_type_symbol
_atom_site_fract_x
_atom_site_fract_y
_atom_site_fract_z
_atom_site_U_iso_or_equiv
_atom_site_adp_type
_atom_site_occupancy
_atom_site_site_symmetry_order
_atom_site_calc_flag
_atom_site_refinement_flags_posn
_atom_site_refinement_flags_adp
O1 O 0.22782(11) 0.31697(12) 0.07138(6) 0.0213(3) Uani 1 1 d . .
Ni1 Ni 0.35385(2) 0.31726(3) 0.26912(2) 0.01392(12) Uani 1 1 d . .
N1 N 0.20567(11) 0.25556(14) 0.32330(6) 0.0154(3) Uani 1 1 d . .
N2 N 0.24515(12) 0.28915(14) 0.19237(7) 0.0159(3) Uani 1 1 d . .
N3 N 0.47060(12) 0.34704(14) 0.34444(6) 0.0148(3) Uani 1 1 d . .
C1 C 0.19441(14) 0.23627(17) 0.39191(8) 0.0177(3) Uani 1 1 d . .
H1 H 0.263081 0.267295 0.421786 0.021 Uiso 1 1 calc R U
C2 C 0.08499(15) 0.17178(17) 0.42223(8) 0.0204(3) Uani 1 1 d . .
H2 H 0.080846 0.158772 0.471490 0.024 Uiso 1 1 calc R U
C3 C -0.01555(14) 0.12796(18) 0.37976(8) 0.0206(3) Uani 1 1 d . .
H3 H -0.089128 0.082438 0.399433 0.025 Uiso 1 1 calc R U
C4 C -0.00933(14) 0.15075(17) 0.30658(8) 0.0182(3) Uani 1 1 d . .
C5 C -0.10838(15) 0.11145(18) 0.25833(9) 0.0216(3) Uani 1 1 d . .
H5 H -0.186604 0.069818 0.274434 0.026 Uiso 1 1 calc R U
C6 C -0.09016(15) 0.13410(19) 0.18826(9) 0.0228(3) Uani 1 1 d . .
H6 H -0.157294 0.107818 0.156369 0.027 Uiso 1 1 calc R U
C7 C 0.02460(16) 0.19505(17) 0.16144(9) 0.0204(3) Uani 1 1 d . .
H7 H 0.033835 0.208635 0.112451 0.024 Uiso 1 1 calc R U
C8 C 0.12321(14) 0.23470(16) 0.20700(8) 0.0167(3) Uani 1 1 d . .
C9 C 0.10451(14) 0.21430(17) 0.28040(8) 0.0161(3) Uani 1 1 d . .
C10 C 0.28965(15) 0.31963(15) 0.12714(8) 0.0162(3) Uani 1 1 d . .
C11 C 0.42968(14) 0.35698(16) 0.13286(8) 0.0155(3) Uani 1 1 d . .
C12 C 0.50490(15) 0.38255(16) 0.07446(8) 0.0183(3) Uani 1 1 d . .
H12 H 0.467585 0.379791 0.028807 0.022 Uiso 1 1 calc R U
C13 C 0.63584(15) 0.41230(17) 0.08371(8) 0.0202(3) Uani 1 1 d . .
H13 H 0.688499 0.431357 0.044395 0.024 Uiso 1 1 calc R U
C14 C 0.68882(14) 0.41386(17) 0.15095(8) 0.0192(3) Uani 1 1 d . .
H14 H 0.778427 0.432131 0.157216 0.023 Uiso 1 1 calc R U
C15 C 0.61230(14) 0.38901(16) 0.20934(8) 0.0174(3) Uani 1 1 d . .
H15 H 0.650256 0.391749 0.254841 0.021 Uiso 1 1 calc R U
C16 C 0.48016(14) 0.36005(16) 0.20168(8) 0.0158(3) Uani 1 1 d . .
C17 C 0.54405(14) 0.23205(17) 0.36487(8) 0.0162(3) Uani 1 1 d . .
H17 H 0.526297 0.138137 0.345468 0.019 Uiso 1 1 calc R U
C18 C 0.64401(14) 0.24576(17) 0.41291(8) 0.0176(3) Uani 1 1 d . .
H18 H 0.693942 0.162328 0.425629 0.021 Uiso 1 1 calc R U
C19 C 0.67162(14) 0.38158(17) 0.44267(8) 0.0176(3) Uani 1 1 d . .
C20 C 0.59249(15) 0.49866(17) 0.42298(8) 0.0188(3) Uani 1 1 d . .
H20 H 0.605685 0.592578 0.443396 0.023 Uiso 1 1 calc R U
C21 C 0.49512(14) 0.47867(17) 0.37399(8) 0.0179(3) Uani 1 1 d . .
H21 H 0.443608 0.560414 0.360621 0.022 Uiso 1 1 calc R U
C22 C 0.78189(16) 0.4031(2) 0.49367(9) 0.0270(4) Uani 1 1 d . .
H22A H 0.750554 0.392228 0.541585 0.041 Uiso 1 1 calc R U
H22B H 0.818159 0.501502 0.487697 0.041 Uiso 1 1 calc R U
H22C H 0.848711 0.329542 0.484921 0.041 Uiso 1 1 calc R U

loop_
_atom_site_aniso_label
_atom_site_aniso_U_11
_atom_site_aniso_U_22
_atom_site_aniso_U_33
_atom_site_aniso_U_23
_atom_site_aniso_U_13
_atom_site_aniso_U_12
O1 0.0220(6) 0.0280(6) 0.0139(6) 0.0015(4) -0.0054(4) -0.0001(4)
Ni1 0.01441(17) 0.01563(17) 0.01166(17) 0.00059(9) -0.00246(10) -0.00089(9)
N1 0.0161(6) 0.0149(6) 0.0150(6) -0.0002(5) -0.0026(5) 0.0018(5)
N2 0.0166(6) 0.0173(6) 0.0139(6) 0.0009(5) -0.0028(5) -0.0009(5)
N3 0.0157(6) 0.0153(6) 0.0134(6) 0.0019(5) 0.0000(5) -0.0012(5)
C1 0.0178(7) 0.0197(7) 0.0155(7) -0.0023(6) -0.0018(6) 0.0018(6)
C2 0.0191(7) 0.0263(8) 0.0158(8) 0.0007(6) 0.0015(6) 0.0033(6)
C3 0.0167(7) 0.0242(8) 0.0210(8) 0.0026(6) 0.0027(6) 0.0003(6)
C4 0.0173(7) 0.0174(7) 0.0199(8) 0.0011(6) -0.0016(6) 0.0018(6)
C5 0.0170(7) 0.0224(8) 0.0253(8) 0.0025(6) -0.0030(6) -0.0029(6)
C6 0.0210(7) 0.0243(8) 0.0230(8) 0.0008(7) -0.0085(6) -0.0035(6)
C7 0.0228(8) 0.0212(8) 0.0170(8) 0.0012(6) -0.0048(6) -0.0012(6)
C8 0.0180(7) 0.0144(7) 0.0177(7) 0.0007(6) -0.0022(6) 0.0014(6)
C9 0.0166(7) 0.0149(7) 0.0168(7) 0.0000(6) -0.0031(6) 0.0015(6)
C10 0.0202(7) 0.0125(7) 0.0159(7) -0.0007(5) -0.0018(6) 0.0015(5)
C11 0.0192(7) 0.0105(6) 0.0167(7) 0.0009(6) -0.0021(6) 0.0010(5)
C12 0.0246(8) 0.0153(7) 0.0151(7) 0.0001(6) -0.0015(6) 0.0008(6)
C13 0.0244(8) 0.0184(7) 0.0178(7) 0.0007(6) 0.0040(6) -0.0004(6)
C14 0.0180(7) 0.0165(7) 0.0233(8) 0.0015(6) 0.0000(6) -0.0005(6)
C15 0.0198(7) 0.0160(7) 0.0165(7) 0.0019(6) -0.0026(6) -0.0003(6)
C16 0.0202(7) 0.0108(7) 0.0164(7) 0.0007(5) -0.0010(6) 0.0008(5)
C17 0.0189(7) 0.0146(7) 0.0151(7) -0.0003(6) -0.0001(6) -0.0012(6)
C18 0.0185(7) 0.0189(8) 0.0152(7) 0.0020(6) -0.0019(6) 0.0026(6)
C19 0.0181(7) 0.0211(8) 0.0135(7) 0.0008(6) -0.0009(6) -0.0036(6)
C20 0.0250(7) 0.0158(7) 0.0154(7) -0.0005(6) -0.0018(6) -0.0040(6)
C21 0.0219(7) 0.0153(7) 0.0166(7) 0.0004(6) -0.0004(6) 0.0004(6)
C22 0.0273(8) 0.0300(9) 0.0234(8) -0.0015(7) -0.0105(7) -0.0037(7)

loop_
_atom_type_symbol
_atom_type_description
_atom_type_scat_dispersion_real
_atom_type_scat_dispersion_imag
_atom_type_scat_source
C C 0.0181 0.0091 'International Tables Vol C Tables 4.2.6.8 and 6.1.1.4'
H H 0.0000 0.0000 'International Tables Vol C Tables 4.2.6.8 and 6.1.1.4'
N N 0.0311 0.0180 'International Tables Vol C Tables 4.2.6.8 and 6.1.1.4'
O O 0.0492 0.0322 'International Tables Vol C Tables 4.2.6.8 and 6.1.1.4'
Ni Ni -3.0029 0.5091 'International Tables Vol C Tables 4.2.6.8 and 6.1.1.4'

loop_
_geom_angle_atom_site_label_1
_geom_angle_atom_site_label_2
_geom_angle_atom_site_label_3
_geom_angle
N2 Ni1 N3 177.45(5)
N2 Ni1 C16 84.79(6)
N3 Ni1 C16 92.67(6)
N2 Ni1 N1 84.52(5)
N3 Ni1 N1 98.00(5)
C16 Ni1 N1 168.77(6)
C1 N1 C9 118.42(13)
C1 N1 Ni1 129.96(10)
C9 N1 Ni1 111.30(10)
C10 N2 C8 125.16(13)
C10 N2 Ni1 119.01(10)
C8 N2 Ni1 115.82(10)
C21 N3 C17 117.83(13)
C21 N3 Ni1 124.23(10)
C17 N3 Ni1 117.55(10)
N1 C1 C2 122.79(14)
C3 C2 C1 119.23(15)
C2 C3 C4 119.83(14)
C9 C4 C3 117.29(14)
C9 C4 C5 118.40(14)
C3 C4 C5 124.30(14)
C6 C5 C4 119.32(15)
C5 C6 C7 122.66(14)
C8 C7 C6 119.57(15)
C7 C8 N2 129.37(14)
C7 C8 C9 118.36(14)
N2 C8 C9 112.23(13)
N1 C9 C4 122.39(14)
N1 C9 C8 115.92(13)
C4 C9 C8 121.65(14)
O1 C10 N2 127.28(14)
O1 C10 C11 124.09(14)
N2 C10 C11 108.62(13)
C12 C11 C16 122.70(14)
C12 C11 C10 122.31(14)
C16 C11 C10 114.97(13)
C11 C12 C13 119.12(14)
C14 C13 C12 119.48(14)
C13 C14 C15 120.97(14)
C14 C15 C16 120.80(14)
C15 C16 C11 116.91(13)
C15 C16 Ni1 130.76(12)
C11 C16 Ni1 112.30(11)
N3 C17 C18 122.51(14)
C17 C18 C19 120.07(14)
C18 C19 C20 116.98(13)
C18 C19 C22 122.09(14)
C20 C19 C22 120.93(14)
C21 C20 C19 120.30(14)
N3 C21 C20 122.26(14)

loop_
_geom_bond_atom_site_label_1
_geom_bond_atom_site_label_2
_geom_bond_distance
O1 C10 1.237(2)
Ni1 N2 1.8560(13)
Ni1 N3 1.8883(13)
Ni1 C16 1.8891(15)
Ni1 N1 1.9461(12)
N1 C1 1.3289(19)
N1 C9 1.3755(19)
N2 C10 1.363(2)
N2 C8 1.390(2)
N3 C21 1.349(2)
N3 C17 1.351(2)
C1 C2 1.409(2)
C2 C3 1.372(2)
C3 C4 1.416(2)
C4 C9 1.412(2)
C4 C5 1.417(2)
C5 C6 1.370(2)
C6 C7 1.415(2)
C7 C8 1.383(2)
C8 C9 1.430(2)
C10 C11 1.494(2)
C11 C12 1.389(2)
C11 C16 1.409(2)
C12 C13 1.394(2)
C13 C14 1.391(2)
C14 C15 1.395(2)
C15 C16 1.401(2)
C17 C18 1.381(2)
C18 C19 1.391(2)
C19 C20 1.395(2)
C19 C22 1.506(2)
C20 C21 1.380(2)

loop_
_geom_torsion_atom_site_label_1
_geom_torsion_atom_site_label_2
_geom_torsion_atom_site_label_3
_geom_torsion_atom_site_label_4
_geom_torsion
C16 Ni1 N2 C10 -5.40(11)
N1 Ni1 N2 C10 178.02(12)
C16 Ni1 N2 C8 173.37(12)
N1 Ni1 N2 C8 -3.21(11)
C16 Ni1 N3 C21 86.31(12)
N1 Ni1 N3 C21 -97.18(12)
C16 Ni1 N3 C17 -86.28(11)
N1 Ni1 N3 C17 90.24(11)
C9 N1 C1 C2 1.8(2)
Ni1 N1 C1 C2 -171.07(11)
N1 C1 C2 C3 -0.7(2)
C1 C2 C3 C4 -1.3(2)
C2 C3 C4 C9 2.1(2)
C2 C3 C4 C5 -179.13(15)
C9 C4 C5 C6 0.9(2)
C3 C4 C5 C6 -177.77(16)
C4 C5 C6 C7 0.3(3)
C5 C6 C7 C8 -0.3(3)
C6 C7 C8 N2 176.55(15)
C6 C7 C8 C9 -0.9(2)
C10 N2 C8 C7 2.6(3)
Ni1 N2 C8 C7 -176.04(13)
C10 N2 C8 C9 -179.79(13)
Ni1 N2 C8 C9 1.52(16)
C1 N1 C9 C4 -0.9(2)
Ni1 N1 C9 C4 173.27(12)
C1 N1 C9 C8 -178.69(13)
Ni1 N1 C9 C8 -4.54(16)
C3 C4 C9 N1 -1.1(2)
C5 C4 C9 N1 -179.87(14)
C3 C4 C9 C8 176.62(14)
C5 C4 C9 C8 -2.2(2)
C7 C8 C9 N1 179.99(13)
N2 C8 C9 N1 2.13(19)
C7 C8 C9 C4 2.2(2)
N2 C8 C9 C4 -175.69(14)
C8 N2 C10 O1 6.8(2)
Ni1 N2 C10 O1 -174.52(12)
C8 N2 C10 C11 -172.68(13)
Ni1 N2 C10 C11 5.96(16)
O1 C10 C11 C12 -4.5(2)
N2 C10 C11 C12 175.03(13)
O1 C10 C11 C16 177.26(14)
N2 C10 C11 C16 -3.21(18)
C16 C11 C12 C13 0.1(2)
C10 C11 C12 C13 -177.98(13)
C11 C12 C13 C14 0.9(2)
C12 C13 C14 C15 -1.3(2)
C13 C14 C15 C16 0.8(2)
C14 C15 C16 C11 0.2(2)
C14 C15 C16 Ni1 178.04(12)
C12 C11 C16 C15 -0.6(2)
C10 C11 C16 C15 177.59(13)
C12 C11 C16 Ni1 -178.87(12)
C10 C11 C16 Ni1 -0.64(16)
N2 Ni1 C16 C15 -174.88(15)
N3 Ni1 C16 C15 4.88(15)
N1 Ni1 C16 C15 -157.1(2)
N2 Ni1 C16 C11 3.04(11)
N3 Ni1 C16 C11 -177.20(11)
N1 Ni1 C16 C11 20.8(4)
C21 N3 C17 C18 -1.7(2)
Ni1 N3 C17 C18 171.34(11)
N3 C17 C18 C19 0.5(2)
C17 C18 C19 C20 1.6(2)
C17 C18 C19 C22 -178.21(14)
C18 C19 C20 C21 -2.5(2)
C22 C19 C20 C21 177.30(14)
C17 N3 C21 C20 0.8(2)
Ni1 N3 C21 C20 -171.79(11)
C19 C20 C21 N3 1.3(2)
